data_1558313
loop_
_publ_author_name
'Labella, Jorge'
'Dur\'an-Sampedro, Gonzalo'
'Mart\'inez-D\'iaz, M. Victoria'
'Torres, Tom\'as'

_publ_section_title
;
 Annulative \p-extension of BODIPYs made easy via gold(i)-catalyzed
 cycloisomerization
;
_journal_issue 39
_journal_name_full 'Chemical Science'
_journal_page_first 10778
_journal_page_last 10785
_journal_paper_doi 10.1039/D0SC01054E
_journal_volume 11
_journal_year 2020
_chemical_formula_sum 'C36 H29 B F2 N2'
_chemical_formula_weight 538.42
_chemical_name_common JL376-17_250K
_space_group_crystal_system tetragonal
_space_group_IT_number 110
_space_group_name_Hall 'I 4bw -2c'
_space_group_name_H-M_alt 'I 41 c d'
_atom_sites_solution_hydrogens geom
_audit_update_record
;
2020-02-20 deposited with the CCDC.	2020-06-09 downloaded from the CCDC.
;
_cell_angle_alpha 90
_cell_angle_beta 90
_cell_angle_gamma 90
_cell_formula_units_Z 16
_cell_length_a 17.6517(4)
_cell_length_b 17.6517(4)
_cell_length_c 36.5175(10)
_cell_measurement_reflns_used 9876
_cell_measurement_temperature 250.(2)
_cell_measurement_theta_max 24.8354
_cell_measurement_theta_min 2.3076
_cell_volume 11378.2(5)
_computing_cell_refinement 'Bruker SAINT'
_computing_data_collection 'Bruker APEX2'
_computing_data_reduction 'Bruker SAINT'
_computing_molecular_graphics 'Bruker SHELXTL'
_computing_publication_material 'Bruker SHELXTL'
_computing_structure_refinement 'SHELXL-2014 (Sheldrick 2014)'
_computing_structure_solution 'SHELXS-97 (Sheldrick 2008)'
_diffrn_ambient_temperature 250.(2)
_diffrn_detector_area_resol_mean 8.3333
_diffrn_measured_fraction_theta_full 0.999
_diffrn_measured_fraction_theta_max 0.999
_diffrn_measurement_device_type 'Bruker Kappa Apex II'
_diffrn_measurement_method '\f and \w scans'
_diffrn_radiation_type 'Mo K\a'
_diffrn_radiation_wavelength 0.71073
_diffrn_reflns_av_R_equivalents 0.0518
_diffrn_reflns_av_unetI/netI 0.0230
_diffrn_reflns_limit_h_max 21
_diffrn_reflns_limit_h_min -21
_diffrn_reflns_limit_k_max 21
_diffrn_reflns_limit_k_min -21
_diffrn_reflns_limit_l_max 43
_diffrn_reflns_limit_l_min -43
_diffrn_reflns_number 104985
_diffrn_reflns_theta_full 25.35
_diffrn_reflns_theta_max 25.35
_diffrn_reflns_theta_min 1.98
_exptl_absorpt_coefficient_mu 0.082
_exptl_absorpt_correction_T_max 0.99
_exptl_absorpt_correction_T_min 0.93
_exptl_absorpt_correction_type multi-scan
_exptl_absorpt_process_details sadabs
_exptl_crystal_colour 'intense green-purple'
_exptl_crystal_density_diffrn 1.257
_exptl_crystal_density_method 'not measured'
_exptl_crystal_description prismatic
_exptl_crystal_F_000 4512
_exptl_crystal_size_max 0.291
_exptl_crystal_size_mid 0.194
_exptl_crystal_size_min 0.107
_refine_diff_density_max 0.289
_refine_diff_density_min -0.559
_refine_ls_abs_structure_details
;

Flack x determined using 1861 quotients [(I+)-(I-)]/[(I+)+(I-)]
(Parsons, Flack and Wagner, Acta Cryst. B69 (2013) 249-259).
;
_refine_ls_abs_structure_Flack 0.4(2)
_refine_ls_extinction_method none
_refine_ls_goodness_of_fit_ref 1.010
_refine_ls_hydrogen_treatment constr
_refine_ls_matrix_type full
_refine_ls_number_parameters 375
_refine_ls_number_reflns 5216
_refine_ls_number_restraints 1
_refine_ls_restrained_S_all 1.010
_refine_ls_R_factor_all 0.0632
_refine_ls_R_factor_gt 0.0378
_refine_ls_shift/su_max 0.000
_refine_ls_shift/su_mean 0.000
_refine_ls_structure_factor_coef Fsqd
_refine_ls_weighting_details 'w=1/[\s^2^(Fo^2^)+(0.0871P)^2^+9.7000P] where P=(Fo^2^+2Fc^2^)/3'
_refine_ls_weighting_scheme calc
_refine_ls_wR_factor_gt 0.0988
_refine_ls_wR_factor_ref 0.1486
_reflns_number_gt 4230
_reflns_number_total 5216
_reflns_threshold_expression 'I > 2\s(I)'
_cod_data_source_file d0sc01054e2.cif
_cod_data_source_block 02819JorgeLabella
_cod_depositor_comments 'Adding full bibliography for 1558304--1558314.cif.'
_cod_original_cell_volume 11378.2(6)
_cod_database_code 1558313

loop_
_space_group_symop_operation_xyz
'x, y, z'
'-x+1/2, -y+1/2, z+1/2'
'-y, x+1/2, z+1/4'
'y+1/2, -x, z+3/4'
'x, -y, z+1/2'
'-x+1/2, y+1/2, z'
'-y, -x+1/2, z+3/4'
'y+1/2, x, z+1/4'
'x+1/2, y+1/2, z+1/2'
'-x+1, -y+1, z+1'
'-y+1/2, x+1, z+3/4'
'y+1, -x+1/2, z+5/4'
'x+1/2, -y+1/2, z+1'
'-x+1, y+1, z+1/2'
'-y+1/2, -x+1, z+5/4'
'y+1, x+1/2, z+3/4'

loop_
_atom_site_type_symbol
_atom_site_label
_atom_site_fract_x
_atom_site_fract_y
_atom_site_fract_z
_atom_site_U_iso_or_equiv
_atom_site_adp_type
_atom_site_calc_flag
_atom_site_refinement_flags_adp
_atom_site_refinement_flags_occupancy
_atom_site_refinement_flags_posn
_atom_site_occupancy
_atom_site_disorder_assembly
_atom_site_disorder_group
F F1 -0.05813(11) 0.55370(11) 0.50221(7) 0.0384(5) Uani d . . . 1 . .
F F2 -0.03661(12) 0.68015(11) 0.50128(9) 0.0502(6) Uani d . . . 1 . .
N N2 0.04628(19) 0.60187(19) 0.46616(10) 0.0346(8) Uani d . . . 1 . .
N N1 0.04886(19) 0.60273(18) 0.53597(10) 0.0346(8) Uani d . . . 1 . .
C C31 0.4064(2) 0.6202(2) 0.49826(14) 0.0452(9) Uani d . . . 1 . .
C C29 0.2948(2) 0.5407(2) 0.50195(12) 0.0361(8) Uani d . . . 1 . .
C C30 0.3729(2) 0.5496(2) 0.50138(14) 0.0418(8) Uani d . . . 1 . .
H H30 0.4039 0.5064 0.5032 0.05 Uiso calc U . R 1 . .
C C2 0.0995(3) 0.6007(2) 0.59328(12) 0.0401(10) Uani d . . . 1 . .
C C28 0.24927(19) 0.60463(19) 0.49953(12) 0.0338(7) Uani d . . . 1 . .
C C4 0.1274(2) 0.5990(2) 0.53378(12) 0.0349(9) Uani d . . . 1 . .
C C19 -0.0466(3) 0.6075(2) 0.41211(13) 0.0426(11) Uani d . . . 1 . .
C C17 0.0998(3) 0.6020(3) 0.63221(13) 0.0487(12) Uani d . . . 1 . .
C C8 0.0939(3) 0.6033(2) 0.40799(12) 0.0407(10) Uani d . . . 1 . .
C C16 0.0324(3) 0.6082(3) 0.64868(14) 0.0570(14) Uani d . . . 1 . .
H H16 0.0312 0.6092 0.6744 0.068 Uiso calc U . R 1 . .
C C9 0.0266(3) 0.6042(2) 0.42956(12) 0.0376(10) Uani d . . . 1 . .
C C32 0.3600(2) 0.6827(2) 0.49547(15) 0.0493(11) Uani d . . . 1 . .
H H32 0.3821 0.7309 0.493 0.059 Uiso calc U . R 1 . .
C C23 -0.1161(3) 0.6097(4) 0.35448(17) 0.0646(16) Uani d . . . 1 . .
H H23 -0.1162 0.61 0.3287 0.077 Uiso calc U . R 1 . .
C C3 0.1591(3) 0.5974(2) 0.56877(12) 0.0389(10) Uani d . . . 1 . .
H H3 0.2109 0.5947 0.5746 0.047 Uiso calc U . R 1 . .
C C33 0.2823(2) 0.6768(2) 0.49626(13) 0.0421(9) Uani d . . . 1 . .
C C6 0.1255(2) 0.6000(2) 0.46727(12) 0.0353(9) Uani d . . . 1 . .
C C10 -0.0410(3) 0.6126(2) 0.59052(13) 0.0416(11) Uani d . . . 1 . .
C C5 0.16497(18) 0.59938(18) 0.50022(14) 0.0344(7) Uani d . . . 1 . .
C C24 -0.0461(3) 0.6085(3) 0.37307(14) 0.0521(13) Uani d . . . 1 . .
C C1 0.0309(3) 0.6049(2) 0.57244(12) 0.0360(10) Uani d . . . 1 . .
C C22 -0.1825(4) 0.6104(4) 0.37228(18) 0.0700(16) Uani d . . . 1 . .
H H22 -0.2283 0.6103 0.3591 0.084 Uiso calc U . R 1 . .
C C7 0.1545(3) 0.6008(2) 0.43148(12) 0.0416(11) Uani d . . . 1 . .
H H7 0.206 0.5998 0.4248 0.05 Uiso calc U . R 1 . .
C C12 -0.1768(3) 0.6282(4) 0.59376(16) 0.0648(15) Uani d . . . 1 . .
H H12 -0.2235 0.6334 0.5816 0.078 Uiso calc U . R 1 . .
C C15 -0.0383(3) 0.6136(3) 0.62942(14) 0.0514(13) Uani d . . . 1 . .
C C34 0.2612(3) 0.4625(2) 0.50563(18) 0.0598(12) Uani d . . . 1 . .
H H34A 0.2184 0.4642 0.5223 0.09 Uiso calc U . R 1 . .
H H34B 0.2992 0.4281 0.5152 0.09 Uiso calc U . R 1 . .
H H34C 0.2444 0.4449 0.4818 0.09 Uiso calc U . R 1 . .
C C36 0.2343(3) 0.7473(3) 0.49451(19) 0.0744(16) Uani d . . . 1 . .
H H36A 0.2652 0.7912 0.5002 0.112 Uiso calc U . R 1 . .
H H36B 0.1933 0.7435 0.5121 0.112 Uiso calc U . R 1 . .
H H36C 0.2133 0.7526 0.4701 0.112 Uiso calc U . R 1 . .
C C26 0.0923(3) 0.6061(3) 0.36858(14) 0.0554(14) Uani d . . . 1 . .
C C21 -0.1832(3) 0.6112(3) 0.41010(16) 0.0631(14) Uani d . . . 1 . .
H H21 -0.2299 0.6125 0.4225 0.076 Uiso calc U . R 1 . .
C C20 -0.1169(3) 0.6101(3) 0.42996(15) 0.0505(12) Uani d . . . 1 . .
H H20 -0.1188 0.6111 0.4557 0.061 Uiso calc U . R 1 . .
C C18 0.1751(4) 0.5971(4) 0.65204(15) 0.0699(16) Uani d . . . 1 . .
H H18A 0.1671 0.6037 0.6781 0.105 Uiso calc U . R 1 . .
H H18B 0.2087 0.6365 0.6431 0.105 Uiso calc U . R 1 . .
H H18C 0.1978 0.5479 0.6476 0.105 Uiso calc U . R 1 . .
C C27 0.1650(4) 0.6070(4) 0.34807(15) 0.0745(19) Uani d . . . 1 . .
H H27A 0.1548 0.6092 0.322 0.112 Uiso calc U . R 1 . .
H H27B 0.1935 0.5614 0.3536 0.112 Uiso calc U . R 1 . .
H H27C 0.1943 0.6511 0.3552 0.112 Uiso calc U . R 1 . .
C C11 -0.1117(3) 0.6201(3) 0.57354(15) 0.0548(13) Uani d . . . 1 . .
H H11 -0.1146 0.6196 0.5478 0.066 Uiso calc U . R 1 . .
C C13 -0.1750(4) 0.6288(4) 0.63146(16) 0.0701(16) Uani d . . . 1 . .
H H13 -0.2198 0.6339 0.6451 0.084 Uiso calc U . R 1 . .
B B1 -0.0026(3) 0.60923(18) 0.50148(18) 0.0324(7) Uani d . . . 1 . .
C C25 0.0232(4) 0.6082(3) 0.35257(15) 0.0614(15) Uani d . . . 1 . .
H H25 0.0205 0.6096 0.3269 0.074 Uiso calc U . R 1 . .
C C35 0.4917(3) 0.6291(3) 0.4989(3) 0.0787(15) Uani d . . . 1 . .
H H35A 0.5051 0.6802 0.4917 0.118 Uiso calc U . R 1 . .
H H35B 0.5145 0.5933 0.482 0.118 Uiso calc U . R 1 . .
H H35C 0.5104 0.6195 0.5235 0.118 Uiso calc U . R 1 . .
C C14 -0.1063(4) 0.6217(4) 0.64865(15) 0.0644(15) Uani d . . . 1 . .
H H14 -0.1049 0.6223 0.6744 0.077 Uiso calc U . R 1 . .

loop_
_atom_site_aniso_label
_atom_site_aniso_U_11
_atom_site_aniso_U_22
_atom_site_aniso_U_33
_atom_site_aniso_U_12
_atom_site_aniso_U_13
_atom_site_aniso_U_23
F1 0.0338(10) 0.0393(11) 0.0420(11) -0.0024(8) 0.0008(11) -0.0005(11)
F2 0.0514(12) 0.0338(11) 0.0653(14) 0.0123(9) -0.0017(14) 0.0003(13)
N2 0.0334(19) 0.0349(18) 0.0356(19) -0.0016(13) -0.0045(14) 0.0025(13)
N1 0.0354(19) 0.0332(18) 0.0354(19) -0.0013(13) 0.0001(15) -0.0034(13)
C31 0.0346(19) 0.053(2) 0.049(2) -0.0046(16) 0.004(2) -0.003(2)
C29 0.0426(19) 0.0351(18) 0.0306(18) -0.0001(15) 0.0003(19) -0.0003(18)
C30 0.041(2) 0.042(2) 0.042(2) 0.0085(15) -0.001(2) -0.001(2)
C2 0.048(3) 0.035(2) 0.038(3) -0.0048(19) -0.0040(19) -0.0038(17)
C28 0.0354(17) 0.0317(16) 0.0342(18) -0.0027(13) 0.0003(19) -0.0004(17)
C4 0.033(2) 0.032(2) 0.039(2) -0.0013(16) -0.0003(17) -0.0011(16)
C19 0.043(3) 0.043(3) 0.042(3) -0.0033(19) -0.0092(19) 0.0049(19)
C17 0.059(3) 0.053(3) 0.034(3) -0.003(2) -0.002(2) 0.0008(19)
C8 0.046(3) 0.043(3) 0.033(2) -0.0043(19) -0.0012(18) 0.0060(18)
C16 0.070(4) 0.070(4) 0.031(3) -0.003(3) 0.004(2) 0.000(2)
C9 0.043(3) 0.034(2) 0.036(2) -0.0035(18) -0.0044(19) 0.0048(16)
C32 0.042(2) 0.039(2) 0.067(3) -0.0129(17) 0.000(2) -0.002(2)
C23 0.066(4) 0.078(4) 0.050(3) -0.005(3) -0.018(3) -0.001(3)
C3 0.040(2) 0.038(2) 0.039(2) -0.0021(18) -0.0047(18) -0.0033(17)
C33 0.041(2) 0.0325(18) 0.053(3) -0.0023(15) 0.0002(19) -0.0013(19)
C6 0.033(2) 0.033(2) 0.039(2) -0.0043(16) -0.0007(17) 0.0039(17)
C10 0.045(3) 0.036(2) 0.044(3) -0.0012(19) 0.0058(19) -0.0065(18)
C5 0.0362(18) 0.0282(16) 0.0388(18) -0.0033(14) 0.000(2) 0.0012(17)
C24 0.057(3) 0.058(3) 0.042(3) -0.005(2) -0.009(2) 0.005(2)
C1 0.044(3) 0.027(2) 0.038(2) -0.0029(17) 0.0033(19) -0.0034(16)
C22 0.059(4) 0.085(4) 0.066(4) -0.002(3) -0.026(3) 0.008(3)
C7 0.040(2) 0.043(3) 0.042(3) -0.0050(19) 0.0032(18) 0.0020(18)
C12 0.045(3) 0.085(4) 0.065(3) 0.002(3) 0.010(2) -0.014(3)
C15 0.064(3) 0.050(3) 0.041(3) 0.000(2) 0.012(2) -0.001(2)
C34 0.062(3) 0.033(2) 0.085(3) -0.0029(19) -0.002(3) 0.007(2)
C36 0.057(3) 0.035(2) 0.131(5) 0.000(2) -0.003(4) 0.005(3)
C26 0.059(3) 0.071(4) 0.036(3) -0.007(3) 0.000(2) 0.005(2)
C21 0.046(3) 0.079(4) 0.065(3) 0.001(3) -0.010(2) 0.011(3)
C20 0.043(3) 0.059(3) 0.049(3) -0.003(2) -0.009(2) 0.006(2)
C18 0.070(4) 0.099(5) 0.041(3) 0.000(3) -0.011(3) -0.001(3)
C27 0.068(4) 0.119(5) 0.037(3) -0.009(3) 0.005(2) 0.006(3)
C11 0.051(3) 0.066(3) 0.047(3) 0.002(2) 0.009(2) -0.013(2)
C13 0.059(3) 0.087(4) 0.064(4) 0.004(3) 0.026(3) -0.006(3)
B1 0.0326(17) 0.0280(16) 0.0368(18) 0.0023(17) -0.0009(19) 0.002(2)
C25 0.068(4) 0.080(4) 0.035(3) -0.009(3) -0.008(2) 0.005(2)
C35 0.036(2) 0.083(3) 0.117(4) -0.004(2) 0.007(3) -0.013(5)
C14 0.071(4) 0.083(4) 0.040(3) 0.000(3) 0.016(3) 0.000(3)

loop_
_atom_type_symbol
_atom_type_description
_atom_type_scat_dispersion_real
_atom_type_scat_dispersion_imag
_atom_type_scat_source
C C 0.0033 0.0016 'International Tables Vol C Tables 4.2.6.8 and 6.1.1.4'
H H 0.0000 0.0000 'International Tables Vol C Tables 4.2.6.8 and 6.1.1.4'
B B 0.0013 0.0007 'International Tables Vol C Tables 4.2.6.8 and 6.1.1.4'
N N 0.0061 0.0033 'International Tables Vol C Tables 4.2.6.8 and 6.1.1.4'
F F 0.0171 0.0103 'International Tables Vol C Tables 4.2.6.8 and 6.1.1.4'

loop_
_geom_angle_atom_site_label_1
_geom_angle_atom_site_label_2
_geom_angle_atom_site_label_3
_geom_angle_site_symmetry_1
_geom_angle_site_symmetry_3
_geom_angle
_geom_angle_publ_flag
C9 N2 C6 . . 106.2(4) ?
C9 N2 B1 . . 131.3(4) ?
C6 N2 B1 . . 122.1(4) ?
C1 N1 C4 . . 106.8(4) ?
C1 N1 B1 . . 130.5(4) ?
C4 N1 B1 . . 122.6(4) ?
C32 C31 C30 . . 118.3(4) ?
C32 C31 C35 . . 120.6(4) ?
C30 C31 C35 . . 121.1(4) ?
C30 C29 C28 . . 118.9(3) ?
C30 C29 C34 . . 119.6(3) ?
C28 C29 C34 . . 121.5(3) ?
C29 C30 C31 . . 121.8(3) ?
C29 C30 H30 . . 119.1 ?
C31 C30 H30 . . 119.1 ?
C3 C2 C17 . . 130.2(5) ?
C3 C2 C1 . . 107.6(4) ?
C17 C2 C1 . . 122.3(5) ?
C29 C28 C33 . . 120.1(3) ?
C29 C28 C5 . . 121.7(3) ?
C33 C28 C5 . . 118.1(3) ?
C5 C4 N1 . . 121.6(4) ?
C5 C4 C3 . . 128.0(4) ?
N1 C4 C3 . . 110.3(4) ?
C20 C19 C24 . . 118.0(5) ?
C20 C19 C9 . . 126.1(5) ?
C24 C19 C9 . . 115.9(5) ?
C16 C17 C2 . . 116.6(5) ?
C16 C17 C18 . . 124.7(5) ?
C2 C17 C18 . . 118.7(5) ?
C7 C8 C9 . . 107.7(4) ?
C7 C8 C26 . . 129.8(5) ?
C9 C8 C26 . . 122.4(5) ?
C17 C16 C15 . . 123.9(5) ?
C17 C16 H16 . . 118.0 ?
C15 C16 H16 . . 118.0 ?
N2 C9 C8 . . 109.0(4) ?
N2 C9 C19 . . 130.8(4) ?
C8 C9 C19 . . 120.2(4) ?
C33 C32 C31 . . 122.0(4) ?
C33 C32 H32 . . 119.0 ?
C31 C32 H32 . . 119.0 ?
C22 C23 C24 . . 122.2(6) ?
C22 C23 H23 . . 118.9 ?
C24 C23 H23 . . 118.9 ?
C2 C3 C4 . . 106.7(4) ?
C2 C3 H3 . . 126.6 ?
C4 C3 H3 . . 126.6 ?
C32 C33 C28 . . 118.9(4) ?
C32 C33 C36 . . 119.8(4) ?
C28 C33 C36 . . 121.3(4) ?
C5 C6 N2 . . 121.7(4) ?
C5 C6 C7 . . 128.5(4) ?
N2 C6 C7 . . 109.7(4) ?
C11 C10 C15 . . 118.1(5) ?
C11 C10 C1 . . 126.3(5) ?
C15 C10 C1 . . 115.5(5) ?
C6 C5 C4 . . 121.5(3) ?
C6 C5 C28 . . 119.0(4) ?
C4 C5 C28 . . 119.3(4) ?
C23 C24 C19 . . 118.4(5) ?
C23 C24 C25 . . 119.8(5) ?
C19 C24 C25 . . 121.8(5) ?
N1 C1 C2 . . 108.6(4) ?
N1 C1 C10 . . 130.9(4) ?
C2 C1 C10 . . 120.5(4) ?
C23 C22 C21 . . 119.5(6) ?
C23 C22 H22 . . 120.2 ?
C21 C22 H22 . . 120.2 ?
C8 C7 C6 . . 107.3(4) ?
C8 C7 H7 . . 126.3 ?
C6 C7 H7 . . 126.3 ?
C11 C12 C13 . . 121.2(6) ?
C11 C12 H12 . . 119.4 ?
C13 C12 H12 . . 119.4 ?
C14 C15 C10 . . 118.4(5) ?
C14 C15 C16 . . 120.5(5) ?
C10 C15 C16 . . 121.2(5) ?
C29 C34 H34A . . 109.5 ?
C29 C34 H34B . . 109.5 ?
H34A C34 H34B . . 109.5 ?
C29 C34 H34C . . 109.5 ?
H34A C34 H34C . . 109.5 ?
H34B C34 H34C . . 109.5 ?
C33 C36 H36A . . 109.5 ?
C33 C36 H36B . . 109.5 ?
H36A C36 H36B . . 109.5 ?
C33 C36 H36C . . 109.5 ?
H36A C36 H36C . . 109.5 ?
H36B C36 H36C . . 109.5 ?
C25 C26 C8 . . 116.8(6) ?
C25 C26 C27 . . 124.1(5) ?
C8 C26 C27 . . 119.1(5) ?
C20 C21 C22 . . 121.3(6) ?
C20 C21 H21 . . 119.4 ?
C22 C21 H21 . . 119.4 ?
C21 C20 C19 . . 120.5(6) ?
C21 C20 H20 . . 119.7 ?
C19 C20 H20 . . 119.7 ?
C17 C18 H18A . . 109.5 ?
C17 C18 H18B . . 109.5 ?
H18A C18 H18B . . 109.5 ?
C17 C18 H18C . . 109.5 ?
H18A C18 H18C . . 109.5 ?
H18B C18 H18C . . 109.5 ?
C26 C27 H27A . . 109.5 ?
C26 C27 H27B . . 109.5 ?
H27A C27 H27B . . 109.5 ?
C26 C27 H27C . . 109.5 ?
H27A C27 H27C . . 109.5 ?
H27B C27 H27C . . 109.5 ?
C12 C11 C10 . . 121.2(5) ?
C12 C11 H11 . . 119.4 ?
C10 C11 H11 . . 119.4 ?
C14 C13 C12 . . 118.5(5) ?
C14 C13 H13 . . 120.7 ?
C12 C13 H13 . . 120.7 ?
F1 B1 F2 . . 109.4(3) ?
F1 B1 N2 . . 110.4(4) ?
F2 B1 N2 . . 108.1(4) ?
F1 B1 N1 . . 110.2(4) ?
F2 B1 N1 . . 108.8(4) ?
N2 B1 N1 . . 109.9(3) ?
C26 C25 C24 . . 122.9(5) ?
C26 C25 H25 . . 118.5 ?
C24 C25 H25 . . 118.5 ?
C31 C35 H35A . . 109.5 ?
C31 C35 H35B . . 109.5 ?
H35A C35 H35B . . 109.5 ?
C31 C35 H35C . . 109.5 ?
H35A C35 H35C . . 109.5 ?
H35B C35 H35C . . 109.5 ?
C13 C14 C15 . . 122.6(5) ?
C13 C14 H14 . . 118.7 ?
C15 C14 H14 . . 118.7 ?

loop_
_geom_bond_atom_site_label_1
_geom_bond_atom_site_label_2
_geom_bond_site_symmetry_2
_geom_bond_distance
_geom_bond_publ_flag
F1 B1 . 1.386(4) ?
F2 B1 . 1.388(4) ?
N2 C9 . 1.381(6) ?
N2 C6 . 1.399(6) ?
N2 B1 . 1.557(7) ?
N1 C1 . 1.370(6) ?
N1 C4 . 1.391(6) ?
N1 B1 . 1.557(7) ?
C31 C32 . 1.377(6) ?
C31 C30 . 1.384(6) ?
C31 C35 . 1.516(6) ?
C29 C30 . 1.388(5) ?
C29 C28 . 1.388(5) ?
C29 C34 . 1.509(5) ?
C30 H30 . 0.94 ?
C2 C3 . 1.382(7) ?
C2 C17 . 1.422(7) ?
C2 C1 . 1.432(7) ?
C28 C33 . 1.406(5) ?
C28 C5 . 1.491(5) ?
C4 C5 . 1.393(6) ?
C4 C3 . 1.395(6) ?
C19 C20 . 1.403(7) ?
C19 C24 . 1.426(7) ?
C19 C9 . 1.443(7) ?
C17 C16 . 1.338(8) ?
C17 C18 . 1.517(8) ?
C8 C7 . 1.373(7) ?
C8 C9 . 1.424(7) ?
C8 C26 . 1.440(7) ?
C16 C15 . 1.436(8) ?
C16 H16 . 0.94 ?
C32 C33 . 1.377(6) ?
C32 H32 . 0.94 ?
C23 C22 . 1.340(10) ?
C23 C24 . 1.410(8) ?
C23 H23 . 0.94 ?
C3 H3 . 0.94 ?
C33 C36 . 1.507(6) ?
C6 C5 . 1.390(6) ?
C6 C7 . 1.404(6) ?
C10 C11 . 1.399(7) ?
C10 C15 . 1.422(7) ?
C10 C1 . 1.436(7) ?
C24 C25 . 1.434(9) ?
C22 C21 . 1.381(8) ?
C22 H22 . 0.94 ?
C7 H7 . 0.94 ?
C12 C11 . 1.373(7) ?
C12 C13 . 1.377(8) ?
C12 H12 . 0.94 ?
C15 C14 . 1.397(7) ?
C34 H34A . 0.97 ?
C34 H34B . 0.97 ?
C34 H34C . 0.97 ?
C36 H36A . 0.97 ?
C36 H36B . 0.97 ?
C36 H36C . 0.97 ?
C26 C25 . 1.353(9) ?
C26 C27 . 1.487(8) ?
C21 C20 . 1.377(7) ?
C21 H21 . 0.94 ?
C20 H20 . 0.94 ?
C18 H18A . 0.97 ?
C18 H18B . 0.97 ?
C18 H18C . 0.97 ?
C27 H27A . 0.97 ?
C27 H27B . 0.97 ?
C27 H27C . 0.97 ?
C11 H11 . 0.94 ?
C13 C14 . 1.371(9) ?
C13 H13 . 0.94 ?
C25 H25 . 0.94 ?
C35 H35A . 0.97 ?
C35 H35B . 0.97 ?
C35 H35C . 0.97 ?
C14 H14 . 0.94 ?

loop_
_geom_torsion_atom_site_label_1
_geom_torsion_atom_site_label_2
_geom_torsion_atom_site_label_3
_geom_torsion_atom_site_label_4
_geom_torsion_site_symmetry_1
_geom_torsion_site_symmetry_2
_geom_torsion_site_symmetry_3
_geom_torsion_site_symmetry_4
_geom_torsion
_geom_torsion_publ_flag
C28 C29 C30 C31 . . . . -0.4(8) ?
C34 C29 C30 C31 . . . . -179.6(5) ?
C32 C31 C30 C29 . . . . -0.4(8) ?
C35 C31 C30 C29 . . . . 178.0(6) ?
C30 C29 C28 C33 . . . . 0.5(7) ?
C34 C29 C28 C33 . . . . 179.8(4) ?
C30 C29 C28 C5 . . . . -179.6(4) ?
C34 C29 C28 C5 . . . . -0.4(7) ?
C1 N1 C4 C5 . . . . -177.1(3) ?
B1 N1 C4 C5 . . . . -1.3(6) ?
C1 N1 C4 C3 . . . . 1.1(4) ?
B1 N1 C4 C3 . . . . 176.9(3) ?
C3 C2 C17 C16 . . . . 177.5(5) ?
C1 C2 C17 C16 . . . . -0.7(7) ?
C3 C2 C17 C18 . . . . -1.9(8) ?
C1 C2 C17 C18 . . . . 179.9(5) ?
C2 C17 C16 C15 . . . . 0.0(8) ?
C18 C17 C16 C15 . . . . 179.3(5) ?
C6 N2 C9 C8 . . . . 0.3(4) ?
B1 N2 C9 C8 . . . . 173.4(3) ?
C6 N2 C9 C19 . . . . -179.4(4) ?
B1 N2 C9 C19 . . . . -6.3(7) ?
C7 C8 C9 N2 . . . . -0.3(5) ?
C26 C8 C9 N2 . . . . -179.3(4) ?
C7 C8 C9 C19 . . . . 179.4(4) ?
C26 C8 C9 C19 . . . . 0.4(7) ?
C20 C19 C9 N2 . . . . 0.9(8) ?
C24 C19 C9 N2 . . . . -179.4(4) ?
C20 C19 C9 C8 . . . . -178.7(4) ?
C24 C19 C9 C8 . . . . 1.0(6) ?
C30 C31 C32 C33 . . . . 1.0(8) ?
C35 C31 C32 C33 . . . . -177.4(6) ?
C17 C2 C3 C4 . . . . -178.9(5) ?
C1 C2 C3 C4 . . . . -0.5(5) ?
C5 C4 C3 C2 . . . . 177.7(4) ?
N1 C4 C3 C2 . . . . -0.4(5) ?
C31 C32 C33 C28 . . . . -0.9(8) ?
C31 C32 C33 C36 . . . . 177.7(5) ?
C29 C28 C33 C32 . . . . 0.1(7) ?
C5 C28 C33 C32 . . . . -179.8(5) ?
C29 C28 C33 C36 . . . . -178.5(5) ?
C5 C28 C33 C36 . . . . 1.6(7) ?
C9 N2 C6 C5 . . . . 178.3(4) ?
B1 N2 C6 C5 . . . . 4.4(6) ?
C9 N2 C6 C7 . . . . -0.2(4) ?
B1 N2 C6 C7 . . . . -174.1(3) ?
N2 C6 C5 C4 . . . . 1.4(5) ?
C7 C6 C5 C4 . . . . 179.6(4) ?
N2 C6 C5 C28 . . . . -174.3(3) ?
C7 C6 C5 C28 . . . . 3.9(6) ?
N1 C4 C5 C6 . . . . -3.0(5) ?
C3 C4 C5 C6 . . . . 179.1(4) ?
N1 C4 C5 C28 . . . . 172.7(3) ?
C3 C4 C5 C28 . . . . -5.2(6) ?
C29 C28 C5 C6 . . . . -97.4(5) ?
C33 C28 C5 C6 . . . . 82.5(5) ?
C29 C28 C5 C4 . . . . 86.7(5) ?
C33 C28 C5 C4 . . . . -93.4(5) ?
C22 C23 C24 C19 . . . . 0.4(9) ?
C22 C23 C24 C25 . . . . -179.7(6) ?
C20 C19 C24 C23 . . . . -1.9(7) ?
C9 C19 C24 C23 . . . . 178.4(4) ?
C20 C19 C24 C25 . . . . 178.2(5) ?
C9 C19 C24 C25 . . . . -1.6(7) ?
C4 N1 C1 C2 . . . . -1.3(4) ?
B1 N1 C1 C2 . . . . -176.8(3) ?
C4 N1 C1 C10 . . . . 176.5(4) ?
B1 N1 C1 C10 . . . . 1.1(7) ?
C3 C2 C1 N1 . . . . 1.1(5) ?
C17 C2 C1 N1 . . . . 179.7(4) ?
C3 C2 C1 C10 . . . . -177.0(4) ?
C17 C2 C1 C10 . . . . 1.6(6) ?
C11 C10 C1 N1 . . . . -0.1(8) ?
C15 C10 C1 N1 . . . . -179.3(4) ?
C11 C10 C1 C2 . . . . 177.6(5) ?
C15 C10 C1 C2 . . . . -1.6(6) ?
C24 C23 C22 C21 . . . . 1.1(10) ?
C9 C8 C7 C6 . . . . 0.1(5) ?
C26 C8 C7 C6 . . . . 179.1(5) ?
C5 C6 C7 C8 . . . . -178.3(4) ?
N2 C6 C7 C8 . . . . 0.1(5) ?
C11 C10 C15 C14 . . . . 0.2(8) ?
C1 C10 C15 C14 . . . . 179.4(5) ?
C11 C10 C15 C16 . . . . -178.4(5) ?
C1 C10 C15 C16 . . . . 0.9(7) ?
C17 C16 C15 C14 . . . . -178.6(5) ?
C17 C16 C15 C10 . . . . -0.1(8) ?
C7 C8 C26 C25 . . . . -180.0(5) ?
C9 C8 C26 C25 . . . . -1.1(8) ?
C7 C8 C26 C27 . . . . -0.4(9) ?
C9 C8 C26 C27 . . . . 178.4(5) ?
C23 C22 C21 C20 . . . . -1.1(10) ?
C22 C21 C20 C19 . . . . -0.5(9) ?
C24 C19 C20 C21 . . . . 2.0(8) ?
C9 C19 C20 C21 . . . . -178.3(5) ?
C13 C12 C11 C10 . . . . -0.4(9) ?
C15 C10 C11 C12 . . . . 0.0(8) ?
C1 C10 C11 C12 . . . . -179.1(5) ?
C11 C12 C13 C14 . . . . 0.5(10) ?
C9 N2 B1 F1 . . . . 58.5(5) ?
C6 N2 B1 F1 . . . . -129.3(4) ?
C9 N2 B1 F2 . . . . -61.1(5) ?
C6 N2 B1 F2 . . . . 111.0(4) ?
C9 N2 B1 N1 . . . . -179.7(4) ?
C6 N2 B1 N1 . . . . -7.6(4) ?
C1 N1 B1 F1 . . . . -57.2(5) ?
C4 N1 B1 F1 . . . . 128.0(4) ?
C1 N1 B1 F2 . . . . 62.7(5) ?
C4 N1 B1 F2 . . . . -112.0(4) ?
C1 N1 B1 N2 . . . . -179.1(4) ?
C4 N1 B1 N2 . . . . 6.1(4) ?
C8 C26 C25 C24 . . . . 0.6(9) ?
C27 C26 C25 C24 . . . . -179.0(5) ?
C23 C24 C25 C26 . . . . -179.1(5) ?
C19 C24 C25 C26 . . . . 0.8(9) ?
C12 C13 C14 C15 . . . . -0.2(10) ?
C10 C15 C14 C13 . . . . -0.1(9) ?
C16 C15 C14 C13 . . . . 178.5(6) ?
